data_1001627
loop_
_publ_author_name
'Lamire, M'
'Labbe, P'
'Goreaud, M'
'Raveau, B'

_publ_section_title
;
Na(x) P4 W14 O50: The sodium m=7 member of the monophosphate tungsten
bronze series A(x)(P O2)4 (W O3)2m
;
_journal_coden_ASTM JSSCBI
_journal_name_full 'Journal of Solid State Chemistry'
_journal_page_first 64
_journal_page_last 72
_journal_paper_doi 10.1016/0022-4596(87)90221-0
_journal_volume 66
_journal_year 1987
_chemical_formula_structural 'Na1.7 (P O2)4 (W O3)14'
_chemical_formula_sum 'Na1.7 O50 P4 W14'
_chemical_name_systematic 'Sodium phosphate tungstate (1.7/4/14)'
_space_group_IT_number 2
_symmetry_cell_setting triclinic
_symmetry_Int_Tables_number 2
_symmetry_space_group_name_Hall '-P 1 (-x,-1/2*y+1/2*z,1/2*y+1/2*z)'
_symmetry_space_group_name_H-M 'A -1'
_cell_angle_alpha 89.62(1)
_cell_angle_beta 96.17(1)
_cell_angle_gamma 90.26(1)
_cell_formula_units_Z 1
_cell_length_a 6.575(2)
_cell_length_b 5.304(1)
_cell_length_c 27.07599(300)
_cell_volume 938.7
_refine_ls_R_factor_all 0.036
_cod_database_code 1001627

loop_
_symmetry_equiv_pos_as_xyz
x,y,z
-x,-y,-z
x,1/2+y,1/2+z
-x,1/2-y,1/2-z

loop_
_atom_site_aniso_label
_atom_site_aniso_U_11
_atom_site_aniso_U_12
_atom_site_aniso_U_13
_atom_site_aniso_U_22
_atom_site_aniso_U_23
_atom_site_aniso_U_33
W1 0.0040(1) -0.00014(6) 0.00097(6) 0.00430(9) 0.00040(6) 0.00407(9)
W2 0.00361(7) -0.00008(4) 0.00066(5) 0.00384(7) 0.00016(4) 0.00346(6)
W3 0.00340(8) 0.00016(4) 0.00042(5) 0.00389(7) 0.00012(4) 0.00318(6)
W4 0.00375(6) 0.00005(4) 0.00071(4) 0.00387(6) 0.00007(3) 0.00265(6)

loop_
_atom_site_label
_atom_site_type_symbol
_atom_site_symmetry_multiplicity
_atom_site_Wyckoff_symbol
_atom_site_fract_x
_atom_site_fract_y
_atom_site_fract_z
_atom_site_occupancy
_atom_site_attached_hydrogens
_atom_site_calc_flag
W1 W6+ 2 a 0. 0. 0. 1. 0 d
W2 W6+ 4 i 0.69794(5) 0.49951(5) 0.054470(9) 1. 0 d
W3 W6+ 4 i 0.39771(4) 0.99115(5) 0.111450(9) 1. 0 d
W4 W6+ 4 i 0.08628(4) 0.49454(4) 0.167630(8) 1. 0 d
P1 P4+ 4 i 0.2046(2) 0.5227(3) 0.29191(6) 1. 0 d
O1 O2- 4 i 0.192(1) -0.006(1) 0.0597(2) 1. 0 d
O2 O2- 2 e 0.5 0.5 0. 1. 0 d
O3 O2- 4 i 0.8225(8) 0.7865(9) 0.0327(2) 1. 0 d
O4 O2- 4 i 0.8654(7) 0.2810(8) 0.0237(2) 1. 0 d
O5 O2- 4 i 0.5209(7) 0.7085(8) 0.0927(2) 1. 0 d
O6 O2- 4 i 0.5639(8) 0.2117(9) 0.0834(2) 1. 0 d
O7 O2- 4 i 0.901(1) 0.495(1) 0.1139(2) 1. 0 d
O8 O2- 4 i 0.2204(8) 0.7774(8) 0.1523(2) 1. 0 d
O9 O2- 4 i 0.2654(8) 0.2775(9) 0.1459(2) 1. 0 d
O10 O2- 4 i 0.585(1) .000(1) 0.1779(3) 1. 0 d
O11 O2- 4 i 0.2500(9) 0.490(1) 0.2380(2) 1. 0 d
O12 O2- 4 i 0.1208(9) 0.792(1) 0.2965(2) 1. 0 d
O13 O2- 4 i 0.055(1) 0.316(2) 0.3042(3) 1. 0 d
Na1 Na0 4 i 0.330(3) 0.012(3) 0.2368(6) 0.425 0 d

loop_
_atom_type_symbol
_atom_type_oxidation_number
W6+ 6.000
P4+ 4.000
O2- -2.000
Na0 0.000
